data_7028189
loop_
_publ_author_name
'Jourdain, Isabelle V.'
'Fourmigu\'e, Marc'
'Guyon, Fabrice'
'Amaudrut, Jacques'

_publ_section_title
;
 Syntheses and electrochemical characterization of heteroleptic
 cyclopentadienyl--dithiolene d2 tungsten complexes. Structures and
 magnetic properties of charge-transfer salts&#x200A;&#x2020;
;
_journal_issue 3
_journal_name_full 'Journal of the Chemical Society, Dalton Transactions'
_journal_page_first 483
_journal_paper_doi 10.1039/a706495k
_journal_year 1998
_chemical_formula_moiety 'C14 H14 S4 W, C12 H4 N4'
_chemical_formula_sum 'C26 H18 N4 S4 W'
_chemical_formula_weight 698.53
_chemical_name_common '[(\h^5^-C~5~H~5~)~2~W(dddt)][tcnq]'
_chemical_name_systematic
; 
Bis
(\h^5^-cyclopentadienyl)(5,6-dihydro-1,4-dithiine-2,3-dithiolato)
tungsten (V) tetracyanoquinodimethane salt  
;
_space_group_IT_number 2
_symmetry_cell_setting triclinic
_symmetry_space_group_name_Hall '-P 1'
_symmetry_space_group_name_H-M 'P -1'
_atom_sites_solution_hydrogens geom
_atom_sites_solution_primary direct
_atom_sites_solution_secondary difmap
_audit_creation_method SHELXL
_cell_angle_alpha 84.310(14)
_cell_angle_beta 81.450(15)
_cell_angle_gamma 89.320(15)
_cell_formula_units_Z 2
_cell_length_a 9.5090(14)
_cell_length_b 10.5400(14)
_cell_length_c 12.385(2)
_cell_measurement_reflns_used 5000
_cell_measurement_temperature 200(2)
_cell_measurement_theta_max 24.2
_cell_measurement_theta_min 1.45
_cell_volume 1221.4(3)
_computing_cell_refinement 'CELL (STOE)'
_computing_data_collection 'EXPOSE (STOE)'
_computing_data_reduction 'INTEGRATE (STOE)'
_computing_molecular_graphics 'ORTEP (XTAL 3.4)'
_computing_structure_refinement 'SHELXTL 5.04'
_computing_structure_solution 'SHELXTL 5.04'
_diffrn_ambient_temperature 200(2)
_diffrn_measurement_device 'STOE IPDS'
_diffrn_measurement_method rotation
_diffrn_radiation_monochromator graphite
_diffrn_radiation_source 'fine-focus sealed tube'
_diffrn_radiation_type MoK\a
_diffrn_radiation_wavelength 0.71073
_diffrn_reflns_av_R_equivalents 0.0000
_diffrn_reflns_av_sigmaI/netI 0.0572
_diffrn_reflns_limit_h_max 10
_diffrn_reflns_limit_h_min -10
_diffrn_reflns_limit_k_max 12
_diffrn_reflns_limit_k_min -11
_diffrn_reflns_limit_l_max 14
_diffrn_reflns_limit_l_min 0
_diffrn_reflns_number 3624
_diffrn_reflns_theta_max 24.09
_diffrn_reflns_theta_min 1.67
_diffrn_standards_decay_% 0
_exptl_absorpt_coefficient_mu 5.095
_exptl_absorpt_correction_T_max 0.86
_exptl_absorpt_correction_T_min 0.44
_exptl_absorpt_correction_type 'numerical (FACEIT, STOE)'
_exptl_crystal_colour black
_exptl_crystal_density_diffrn 1.899
_exptl_crystal_description parallelepipedic
_exptl_crystal_F_000 680
_exptl_crystal_size_max 0.18
_exptl_crystal_size_mid 0.16
_exptl_crystal_size_min 0.024
_refine_diff_density_max 0.957
_refine_diff_density_min -1.090
_refine_diff_density_rms 0.169
_refine_ls_extinction_method none
_refine_ls_goodness_of_fit_all 0.970
_refine_ls_goodness_of_fit_obs 0.965
_refine_ls_hydrogen_treatment noref
_refine_ls_matrix_type full
_refine_ls_number_parameters 316
_refine_ls_number_reflns 3624
_refine_ls_number_restraints 0
_refine_ls_restrained_S_all 0.970
_refine_ls_restrained_S_obs 0.965
_refine_ls_R_factor_all 0.0366
_refine_ls_R_factor_obs 0.0246
_refine_ls_shift/esd_max -0.001
_refine_ls_shift/esd_mean 0.000
_refine_ls_structure_factor_coef Fsqd
_refine_ls_weighting_details 'w=1/[\s^2^(Fo^2^)+(0.0221P)^2^+0.0000P] where P=(Fo^2^+2Fc^2^)/3'
_refine_ls_weighting_scheme calc
_refine_ls_wR_factor_all 0.0552
_refine_ls_wR_factor_obs 0.0503
_reflns_number_observed 3084
_reflns_number_total 3624
_reflns_observed_criterion >2sigma(I)
_cod_data_source_file k706495sup1.cif
_cod_data_source_block wtcnq
_cod_depositor_comments
;
The following automatic conversions were performed:

'_refine_ls_weighting_scheme' value 'calc
w=1/[\s^2^(Fo^2^)+(0.0221P)^2^+0.0000P] where P=(Fo^2^+2Fc^2^)/3' was
changed to 'calc'. New tag '_refine_ls_weighting_details' was
created. The value of the new tag was set to
'w=1/[\s^2^(Fo^2^)+(0.0221P)^2^+0.0000P] where P=(Fo^2^+2Fc^2^)/3'.

Automatic conversion script
Id: cif_fix_values 3143 2015-03-26 13:38:13Z robertas 
;
_cod_database_code 7028189

loop_
_symmetry_equiv_pos_as_xyz
'x, y, z'
'-x, -y, -z'

loop_
_atom_site_aniso_label
_atom_site_aniso_U_11
_atom_site_aniso_U_22
_atom_site_aniso_U_33
_atom_site_aniso_U_23
_atom_site_aniso_U_13
_atom_site_aniso_U_12
W1 0.01848(12) 0.02299(12) 0.01635(13) -0.00209(9) 0.00007(8) -0.00186(8)
S1 0.0259(8) 0.0280(7) 0.0280(9) -0.0064(7) -0.0112(6) 0.0063(6)
S2 0.0361(8) 0.0280(7) 0.0196(8) -0.0020(6) -0.0084(6) 0.0065(6)
S3 0.0739(13) 0.0260(8) 0.0508(12) -0.0113(8) -0.0346(10) 0.0138(8)
S4 0.0690(12) 0.0437(9) 0.0504(12) -0.0194(9) -0.0396(10) 0.0126(9)
C1 0.020(3) 0.027(3) 0.025(3) -0.006(3) -0.001(2) -0.003(2)
C2 0.030(3) 0.031(3) 0.020(3) -0.006(3) -0.005(2) 0.003(2)
C3 0.120(8) 0.042(4) 0.064(6) -0.027(4) -0.043(5) 0.009(4)
C4 0.118(7) 0.031(4) 0.066(6) -0.016(4) -0.045(5) -0.003(4)
C5 0.035(4) 0.037(4) 0.042(4) -0.012(3) 0.021(3) -0.021(3)
C6 0.028(4) 0.103(7) 0.058(6) 0.060(6) 0.006(4) -0.006(4)
C7 0.062(6) 0.175(11) 0.024(5) -0.010(6) 0.008(4) -0.078(7)
C8 0.052(5) 0.057(5) 0.074(6) -0.035(5) 0.053(5) -0.026(4)
C9 0.018(3) 0.058(4) 0.041(4) 0.006(4) 0.002(3) -0.007(3)
C10 0.038(4) 0.038(3) 0.036(4) -0.020(3) 0.004(3) -0.010(3)
C11 0.048(4) 0.019(3) 0.082(6) -0.014(4) -0.012(4) 0.001(3)
C12 0.128(8) 0.023(3) 0.034(5) 0.011(3) -0.031(5) -0.035(4)
C13 0.056(5) 0.031(4) 0.058(6) -0.015(4) 0.034(4) -0.023(3)
C14 0.026(3) 0.032(3) 0.073(6) -0.006(4) -0.018(3) -0.011(3)
C15 0.029(3) 0.020(3) 0.025(3) -0.007(3) -0.008(2) -0.001(2)
C16 0.024(3) 0.015(2) 0.022(3) 0.000(2) -0.011(2) 0.003(2)
C17 0.024(3) 0.022(3) 0.019(3) -0.007(2) -0.003(2) 0.005(2)
C18 0.025(3) 0.018(3) 0.020(3) -0.002(2) -0.008(2) 0.003(2)
C19 0.023(3) 0.024(3) 0.024(3) -0.001(3) -0.010(2) 0.005(2)
C20 0.027(3) 0.024(3) 0.024(3) -0.005(3) 0.000(2) 0.007(2)
C21 0.024(3) 0.021(3) 0.024(3) -0.004(3) -0.008(2) -0.002(2)
C22 0.018(3) 0.022(3) 0.034(4) -0.002(3) -0.012(3) 0.000(2)
C23 0.023(3) 0.027(3) 0.024(3) -0.001(3) 0.002(2) 0.001(2)
C24 0.018(3) 0.024(3) 0.017(3) 0.002(2) -0.002(2) -0.001(2)
C25 0.026(3) 0.036(3) 0.024(4) -0.005(3) -0.007(3) 0.000(2)
C26 0.017(3) 0.031(3) 0.020(3) 0.003(3) 0.002(2) 0.003(2)
N1 0.031(3) 0.034(3) 0.028(3) -0.006(2) 0.000(2) -0.003(2)
N2 0.038(3) 0.034(3) 0.049(4) -0.013(3) -0.001(3) -0.006(2)
N3 0.039(3) 0.057(3) 0.031(3) -0.011(3) 0.000(3) 0.005(3)
N4 0.037(3) 0.030(3) 0.031(3) -0.005(3) 0.002(2) -0.007(2)

loop_
_atom_site_label
_atom_site_type_symbol
_atom_site_fract_x
_atom_site_fract_y
_atom_site_fract_z
_atom_site_U_iso_or_equiv
_atom_site_thermal_displace_type
_atom_site_occupancy
_atom_site_calc_flag
_atom_site_refinement_flags
W1 W 0.23067(2) 0.99856(2) 0.19948(2) 0.01952(8) Uani 1 d .
S1 S 0.39689(14) 0.82821(13) 0.16294(12) 0.0264(3) Uani 1 d .
S2 S 0.1888(2) 0.96551(13) 0.01632(12) 0.0275(3) Uani 1 d .
S3 S 0.3665(2) 0.58493(14) 0.0810(2) 0.0473(5) Uani 1 d .
S4 S 0.1444(2) 0.7383(2) -0.0882(2) 0.0503(5) Uani 1 d .
C1 C 0.3144(5) 0.7430(5) 0.0756(5) 0.0242(13) Uani 1 d .
C2 C 0.2260(6) 0.8035(5) 0.0107(5) 0.0268(13) Uani 1 d .
C3 C 0.2487(11) 0.5953(7) -0.1080(7) 0.071(3) Uani 1 d .
H3A H 0.2056(11) 0.5450(7) -0.1559(7) 0.085 Uiso 1 calc R
H3B H 0.3434(11) 0.6194(7) -0.1444(7) 0.085 Uiso 1 calc R
C4 C 0.2601(10) 0.5184(6) -0.0078(7) 0.068(3) Uani 1 d .
H4A H 0.2999(10) 0.4366(6) -0.0256(7) 0.081 Uiso 1 calc R
H4B H 0.1651(10) 0.5028(6) 0.0322(7) 0.081 Uiso 1 calc R
C5 C 0.0525(6) 0.8441(6) 0.2484(6) 0.040(2) Uani 1 d .
H5 H 0.0406(6) 0.7827(6) 0.2015(6) 0.048 Uiso 1 calc R
C6 C 0.1364(7) 0.8323(10) 0.3301(8) 0.069(3) Uani 1 d .
H6 H 0.1897(7) 0.7610(10) 0.3484(8) 0.082 Uiso 1 calc R
C7 C 0.1288(10) 0.9414(14) 0.3798(7) 0.088(4) Uani 1 d .
H7 H 0.1782(10) 0.9586(14) 0.4361(7) 0.106 Uiso 1 calc R
C8 C 0.0343(9) 1.0237(8) 0.3320(8) 0.065(3) Uani 1 d .
H8 H 0.0070(9) 1.1039(8) 0.3526(8) 0.079 Uiso 1 calc R
C9 C -0.0121(6) 0.9642(6) 0.2479(6) 0.040(2) Uani 1 d .
H9 H -0.0738(6) 0.9976(6) 0.2008(6) 0.048 Uiso 1 calc R
C10 C 0.3164(6) 1.1650(6) 0.2815(5) 0.037(2) Uani 1 d .
H10 H 0.2942(6) 1.1691(6) 0.3568(5) 0.045 Uiso 1 calc R
C11 C 0.2384(7) 1.2204(6) 0.2041(7) 0.049(2) Uani 1 d .
H11 H 0.1564(7) 1.2687(6) 0.2177(7) 0.059 Uiso 1 calc R
C12 C 0.3054(10) 1.1905(6) 0.1013(6) 0.061(2) Uani 1 d .
H12 H 0.2745(10) 1.2142(6) 0.0344(6) 0.073 Uiso 1 calc R
C13 C 0.4264(8) 1.1192(6) 0.1166(7) 0.052(2) Uani 1 d .
H13 H 0.4915(8) 1.0882(6) 0.0617(7) 0.062 Uiso 1 calc R
C14 C 0.4324(6) 1.1025(6) 0.2306(6) 0.043(2) Uani 1 d .
H14 H 0.5013(6) 1.0579(6) 0.2647(6) 0.051 Uiso 1 calc R
C15 C 0.4197(6) 0.7215(5) 0.5034(5) 0.0238(12) Uani 1 d .
H15 H 0.4407(6) 0.7955(5) 0.5330(5) 0.029 Uiso 1 calc R
C16 C 0.5078(5) 0.6869(4) 0.4067(4) 0.0199(12) Uani 1 d .
C17 C 0.4690(5) 0.5744(5) 0.3642(4) 0.0214(12) Uani 1 d .
H17 H 0.5217(5) 0.5497(5) 0.3003(4) 0.026 Uiso 1 calc R
C18 C 0.3563(5) 0.5019(5) 0.4148(4) 0.0206(12) Uani 1 d .
H18 H 0.3353(5) 0.4279(5) 0.3852(4) 0.025 Uiso 1 calc R
C19 C 0.2697(6) 0.5354(5) 0.5114(5) 0.0235(12) Uani 1 d .
C20 C 0.3063(6) 0.6495(5) 0.5531(5) 0.0253(13) Uani 1 d .
H20 H 0.2515(6) 0.6754(5) 0.6157(5) 0.030 Uiso 1 calc R
C21 C 0.6255(5) 0.7626(5) 0.3529(5) 0.0225(12) Uani 1 d .
C22 C 0.7038(5) 0.7340(5) 0.2510(5) 0.0238(13) Uani 1 d .
C23 C 0.6599(6) 0.8773(5) 0.3933(5) 0.0250(13) Uani 1 d .
C24 C 0.1526(5) 0.4582(5) 0.5632(4) 0.0200(12) Uani 1 d .
C25 C 0.0652(6) 0.4883(5) 0.6607(5) 0.0281(13) Uani 1 d .
C26 C 0.1126(5) 0.3497(5) 0.5144(5) 0.0236(13) Uani 1 d .
N1 N 0.7630(5) 0.7119(4) 0.1671(4) 0.0313(12) Uani 1 d .
N2 N 0.6857(5) 0.9711(5) 0.4273(5) 0.0402(14) Uani 1 d .
N3 N -0.0032(6) 0.5155(5) 0.7387(5) 0.0423(14) Uani 1 d .
N4 N 0.0818(5) 0.2641(5) 0.4722(4) 0.0331(12) Uani 1 d .

loop_
_atom_type_symbol
_atom_type_description
_atom_type_scat_dispersion_real
_atom_type_scat_dispersion_imag
_atom_type_scat_source
C C 0.0033 0.0016 'International Tables Vol C Tables 4.2.6.8 and 6.1.1.4'
H H 0.0000 0.0000 'International Tables Vol C Tables 4.2.6.8 and 6.1.1.4'
N N 0.0061 0.0033 'International Tables Vol C Tables 4.2.6.8 and 6.1.1.4'
S S 0.1246 0.1234 'International Tables Vol C Tables 4.2.6.8 and 6.1.1.4'
W W -0.8490 6.8722 'International Tables Vol C Tables 4.2.6.8 and 6.1.1.4'

loop_
_geom_angle_atom_site_label_1
_geom_angle_atom_site_label_2
_geom_angle_atom_site_label_3
_geom_angle
C13 W1 C12 35.0(3)
C13 W1 C14 35.6(3)
C12 W1 C14 58.5(3)
C13 W1 C9 152.9(3)
C12 W1 C9 117.9(3)
C14 W1 C9 147.5(2)
C13 W1 C7 134.7(3)
C12 W1 C7 133.7(4)
C14 W1 C7 99.4(3)
C9 W1 C7 58.1(3)
C13 W1 C10 57.9(2)
C12 W1 C10 57.7(2)
C14 W1 C10 34.6(2)
C9 W1 C10 113.7(2)
C7 W1 C10 81.0(3)
C13 W1 C8 136.8(2)
C12 W1 C8 112.0(3)
C14 W1 C8 113.2(3)
C9 W1 C8 34.9(3)
C7 W1 C8 35.0(3)
C10 W1 C8 81.5(2)
C13 W1 C5 165.6(2)
C12 W1 C5 148.3(3)
C14 W1 C5 151.9(3)
C9 W1 C5 35.0(2)
C7 W1 C5 56.9(3)
C10 W1 C5 136.1(2)
C8 W1 C5 57.4(2)
C13 W1 C11 58.0(2)
C12 W1 C11 34.9(3)
C14 W1 C11 57.9(2)
C9 W1 C11 99.8(2)
C7 W1 C11 99.0(4)
C10 W1 C11 34.3(2)
C8 W1 C11 80.4(3)
C5 W1 C11 134.2(2)
C13 W1 C6 148.4(3)
C12 W1 C6 167.3(3)
C14 W1 C6 117.8(3)
C9 W1 C6 57.6(3)
C7 W1 C6 33.6(3)
C10 W1 C6 111.8(3)
C8 W1 C6 56.9(3)
C5 W1 C6 34.1(3)
C11 W1 C6 132.4(3)
C13 W1 S1 81.1(2)
C12 W1 S1 112.6(2)
C14 W1 S1 82.7(2)
C9 W1 S1 122.7(2)
C7 W1 S1 102.7(4)
C10 W1 S1 115.1(2)
C8 W1 S1 134.3(3)
C5 W1 S1 88.0(2)
C11 W1 S1 137.5(2)
C6 W1 S1 77.6(2)
C13 W1 S2 86.8(2)
C12 W1 S2 77.9(2)
C14 W1 S2 121.9(2)
C9 W1 S2 84.9(2)
C7 W1 S2 138.5(2)
C10 W1 S2 135.5(2)
C8 W1 S2 118.0(3)
C5 W1 S2 82.2(2)
C11 W1 S2 105.7(2)
C6 W1 S2 112.2(3)
S1 W1 S2 80.75(5)
C1 S1 W1 102.2(2)
C2 S2 W1 102.1(2)
C1 S3 C4 102.9(3)
C2 S4 C3 101.4(3)
C2 C1 S3 127.9(4)
C2 C1 S1 120.1(4)
S3 C1 S1 112.0(3)
C1 C2 S4 126.9(4)
C1 C2 S2 120.8(4)
S4 C2 S2 112.3(3)
C4 C3 S4 113.3(6)
C3 C4 S3 115.3(6)
C6 C5 C9 108.4(7)
C6 C5 W1 73.6(4)
C9 C5 W1 71.9(3)
C7 C6 C5 108.9(8)
C7 C6 W1 71.9(5)
C5 C6 W1 72.3(4)
C6 C7 C8 108.3(7)
C6 C7 W1 74.5(4)
C8 C7 W1 72.7(5)
C9 C8 C7 107.8(7)
C9 C8 W1 72.3(4)
C7 C8 W1 72.3(4)
C8 C9 C5 106.5(7)
C8 C9 W1 72.8(4)
C5 C9 W1 73.1(3)
C11 C10 C14 109.8(6)
C11 C10 W1 73.7(3)
C14 C10 W1 72.5(3)
C10 C11 C12 107.4(6)
C10 C11 W1 72.0(3)
C12 C11 W1 71.4(3)
C13 C12 C11 108.2(7)
C13 C12 W1 72.5(4)
C11 C12 W1 73.7(4)
C12 C13 C14 107.6(6)
C12 C13 W1 72.5(4)
C14 C13 W1 72.4(3)
C10 C14 C13 107.0(6)
C10 C14 W1 72.9(3)
C13 C14 W1 72.1(3)
C20 C15 C16 122.0(4)
C17 C16 C21 121.1(5)
C17 C16 C15 116.4(5)
C21 C16 C15 122.4(4)
C18 C17 C16 121.4(5)
C17 C18 C19 122.2(4)
C18 C19 C24 121.3(4)
C18 C19 C20 116.7(5)
C24 C19 C20 122.0(5)
C15 C20 C19 121.3(5)
C23 C21 C16 120.7(5)
C23 C21 C22 117.0(5)
C16 C21 C22 121.9(4)
N1 C22 C21 177.7(6)
N2 C23 C21 178.8(6)
C19 C24 C25 122.6(5)
C19 C24 C26 120.4(5)
C25 C24 C26 116.9(4)
N3 C25 C24 178.2(6)
N4 C26 C24 178.0(6)

loop_
_geom_bond_atom_site_label_1
_geom_bond_atom_site_label_2
_geom_bond_distance
W1 C13 2.316(6)
W1 C12 2.316(6)
W1 C14 2.320(5)
W1 C9 2.321(6)
W1 C7 2.322(8)
W1 C10 2.325(5)
W1 C8 2.327(6)
W1 C5 2.336(5)
W1 C11 2.347(6)
W1 C6 2.353(8)
W1 S1 2.4099(14)
W1 S2 2.4198(14)
S1 C1 1.748(5)
S2 C2 1.745(5)
S3 C1 1.730(5)
S3 C4 1.796(7)
S4 C2 1.743(5)
S4 C3 1.811(8)
C1 C2 1.359(8)
C3 C4 1.431(11)
C5 C6 1.375(11)
C5 C9 1.400(9)
C6 C7 1.352(13)
C7 C8 1.396(14)
C8 C9 1.394(11)
C10 C11 1.378(10)
C10 C14 1.381(9)
C11 C12 1.400(11)
C12 C13 1.393(11)
C13 C14 1.415(10)
C15 C20 1.359(8)
C15 C16 1.432(7)
C16 C17 1.418(7)
C16 C21 1.424(8)
C17 C18 1.359(7)
C18 C19 1.421(8)
C19 C24 1.421(8)
C19 C20 1.422(7)
C21 C23 1.412(7)
C21 C22 1.424(8)
C22 N1 1.150(7)
C23 N2 1.155(7)
C24 C25 1.422(8)
C24 C26 1.426(7)
C25 N3 1.142(7)
C26 N4 1.148(6)
